data_1544420
loop_
_publ_author_name
'Robertson, Ellen J.'
'Proulx, Caroline'
'Su, Jessica K.'
'Garcia, Rita L.'
'Yoo, Stan'
'Nehls, Eric M.'
'Connolly, Michael D.'
'Taravati, Laudann'
'Zuckermann, Ronald N.'

_publ_section_title
;
 Molecular Engineering of the Peptoid Nanosheet Hydrophobic Core.
;
_journal_issue 45
_journal_name_full 'Langmuir : the ACS journal of surfaces and colloids'
_journal_page_first 11946
_journal_paper_doi 10.1021/acs.langmuir.6b02735
_journal_volume 32
_journal_year 2016
_chemical_formula_sum 'C22 H26 N2 O2'
_chemical_formula_weight 350.45
_chemical_name_common 0334-84-03
_chemical_name_systematic zuckermann29
_space_group.centring_type P

_space_group_crystal_system monoclinic
_space_group_IT_number 14
_space_group_name_Hall '-P 2ybc'
_space_group_name_H-M_alt 'P 1 21/c 1'
_symmetry_space_group_name_Hall '-P 2ybc'
_symmetry_space_group_name_H-M 'P 1 21/c 1'
_atom_sites_solution_hydrogens geom
_atom_sites_solution_primary iterative
_atom_sites_solution_secondary difmap
_audit_creation_method SHELXL-2014/7
_cell_angle_alpha 90
_cell_angle_beta 90.997(5)
_cell_angle_gamma 90
_cell_formula_units_Z 2
_cell_length_a 9.6897(11)
_cell_length_b 5.9729(7)
_cell_length_c 16.0765(17)
_cell_measurement_reflns_used 3508
_cell_measurement_temperature 100(2)
_cell_measurement_theta_max 25.33
_cell_measurement_theta_min 2.53
_cell_volume 930.30(18)
_computing_cell_refinement 'Bruker SAINT'
_computing_data_collection 'Bruker APEX2'
_computing_data_reduction 'Bruker SAINT'
_computing_molecular_graphics ORTEP-32
_computing_publication_material WinGX
_computing_structure_refinement SHELXL-2014
_computing_structure_solution SHELXT
_diffrn_ambient_temperature 100(2)
_diffrn_detector_area_resol_mean 8.366
_diffrn_measured_fraction_theta_full 0.989
_diffrn_measured_fraction_theta_max 0.982
_diffrn_measurement_device_type 'Bruker APEX-II CCD'
_diffrn_measurement_method 'phi and omega scans'
_diffrn_radiation_type MoK\a
_diffrn_radiation_wavelength 0.71073
_diffrn_reflns_av_R_equivalents 0.0519
_diffrn_reflns_av_unetI/netI 0.0488
_diffrn_reflns_Laue_measured_fraction_full 0.989
_diffrn_reflns_Laue_measured_fraction_max 0.982
_diffrn_reflns_limit_h_max 11
_diffrn_reflns_limit_h_min -11
_diffrn_reflns_limit_k_max 7
_diffrn_reflns_limit_k_min -5
_diffrn_reflns_limit_l_max 19
_diffrn_reflns_limit_l_min -19
_diffrn_reflns_number 10643
_diffrn_reflns_point_group_measured_fraction_full 0.989
_diffrn_reflns_point_group_measured_fraction_max 0.982
_diffrn_reflns_theta_full 25.000
_diffrn_reflns_theta_max 25.335
_diffrn_reflns_theta_min 2.102
_diffrn_source 'microfocus sealed tube'
_exptl_absorpt_coefficient_mu 0.080
_exptl_absorpt_correction_T_max 0.928
_exptl_absorpt_correction_T_min 0.836
_exptl_absorpt_correction_type multi-scan
_exptl_absorpt_process_details SADABS
_exptl_crystal_colour colorless
_exptl_crystal_density_diffrn 1.251
_exptl_crystal_description plate
_exptl_crystal_F_000 376
_exptl_crystal_size_max 0.070
_exptl_crystal_size_mid 0.050
_exptl_crystal_size_min 0.030
_refine_diff_density_max 0.235
_refine_diff_density_min -0.235
_refine_diff_density_rms 0.074
_refine_ls_extinction_coef 0.025(4)
_refine_ls_extinction_expression Fc^*^=kFc[1+0.001xFc^2^\l^3^/sin(2\q)]^-1/4^
_refine_ls_extinction_method 'SHELXL-2014/7 (Sheldrick 2014'
_refine_ls_goodness_of_fit_ref 1.060
_refine_ls_hydrogen_treatment constr
_refine_ls_matrix_type full
_refine_ls_number_parameters 120
_refine_ls_number_reflns 1676
_refine_ls_number_restraints 0
_refine_ls_restrained_S_all 1.060
_refine_ls_R_factor_all 0.0822
_refine_ls_R_factor_gt 0.0520
_refine_ls_shift/su_max 0.000
_refine_ls_shift/su_mean 0.000
_refine_ls_structure_factor_coef Fsqd
_refine_ls_weighting_details 'w=1/[\s^2^(Fo^2^)+(0.0649P)^2^+0.2597P] where P=(Fo^2^+2Fc^2^)/3'
_refine_ls_weighting_scheme calc
_refine_ls_wR_factor_gt 0.1202
_refine_ls_wR_factor_ref 0.1380
_reflns_Friedel_coverage 0.000
_reflns_number_gt 1128
_reflns_number_total 1676
_reflns_threshold_expression 'I > 2\s(I)'
_cod_data_source_file la6b02735_si_008.cif
_cod_data_source_block zuckermann29
_cod_depositor_comments
;Adding full bibliography for 1544416--1544422.cif.

The following automatic conversions were performed:

'_space_group.centring_type' value 'primitive' was replaced with the
value 'P' as specified in the replacement file
'/home/antanas/src/cod-tools/trunk/data/replacement-values/replacement_values.lst'.

Automatic conversion script
Id: cif_fix_values 5642 2017-10-24 12:04:52Z antanas 
;
_cod_database_code 1544420
_shelx_shelxl_version_number 2014/7
_shelx_space_group_comment
; 
The symmetry employed for this shelxl refinement is uniquely defined 
by the following loop, which should always be used as a source of 
symmetry information in preference to the above space-group names. 
They are only intended as comments. 
;
_shelx_estimated_absorpt_t_min 0.994
_shelx_estimated_absorpt_t_max 0.998

loop_
_space_group_symop_operation_xyz
'x, y, z'
'-x, y+1/2, -z+1/2'
'-x, -y, -z'
'x, -y-1/2, z-1/2'

loop_
_atom_site_label
_atom_site_type_symbol
_atom_site_fract_x
_atom_site_fract_y
_atom_site_fract_z
_atom_site_U_iso_or_equiv
_atom_site_adp_type
_atom_site_occupancy
_atom_site_site_symmetry_order
_atom_site_calc_flag
_atom_site_refinement_flags_posn
_atom_site_refinement_flags_adp
C1 C 0.93149(19) 0.6802(3) 0.54377(11) 0.0217(5) Uani 1 1 d . .
C2 C 0.91720(18) 0.3120(3) 0.47416(12) 0.0233(5) Uani 1 1 d . .
H2A H 0.8665 0.2942 0.4206 0.028 Uiso 1 1 calc R U
H2B H 0.8996 0.1760 0.5075 0.028 Uiso 1 1 calc R U
C3 C 0.71204(18) 0.4848(4) 0.53784(11) 0.0236(5) Uani 1 1 d . .
H3A H 0.6626 0.4030 0.4928 0.028 Uiso 1 1 calc R U
H3B H 0.6720 0.6370 0.5412 0.028 Uiso 1 1 calc R U
C4 C 0.69097(18) 0.3638(3) 0.62021(11) 0.0246(5) Uani 1 1 d . .
H4A H 0.7350 0.2143 0.6180 0.029 Uiso 1 1 calc R U
H4B H 0.7361 0.4497 0.6658 0.029 Uiso 1 1 calc R U
C5 C 0.53978(19) 0.3370(3) 0.63818(11) 0.0220(5) Uani 1 1 d . .
C6 C 0.46881(19) 0.1438(3) 0.61471(11) 0.0238(5) Uani 1 1 d . .
H6 H 0.5163 0.0271 0.5871 0.029 Uiso 1 1 calc R U
C7 C 0.32935(19) 0.1197(3) 0.63125(11) 0.0256(5) Uani 1 1 d . .
H7 H 0.2831 -0.0135 0.6144 0.031 Uiso 1 1 calc R U
C8 C 0.25591(19) 0.2856(3) 0.67173(11) 0.0233(5) Uani 1 1 d . .
C9 C 0.32751(19) 0.4787(3) 0.69478(11) 0.0237(5) Uani 1 1 d . .
H9 H 0.2801 0.5954 0.7225 0.028 Uiso 1 1 calc R U
C10 C 0.46663(18) 0.5041(3) 0.67807(11) 0.0216(5) Uani 1 1 d . .
H10 H 0.5126 0.6381 0.6942 0.026 Uiso 1 1 calc R U
C11 C 0.10605(19) 0.2569(4) 0.69241(13) 0.0323(6) Uani 1 1 d . .
H11A H 0.0966 0.2463 0.7529 0.049 Uiso 1 1 calc R U
H11B H 0.0705 0.1198 0.6663 0.049 Uiso 1 1 calc R U
H11C H 0.0534 0.3859 0.6715 0.049 Uiso 1 1 calc R U
N1 N 0.85837(15) 0.5019(3) 0.51749(9) 0.0213(4) Uani 1 1 d . .
O1 O 0.88059(14) 0.8382(2) 0.58246(8) 0.0307(4) Uani 1 1 d . .

loop_
_atom_site_aniso_label
_atom_site_aniso_U_11
_atom_site_aniso_U_22
_atom_site_aniso_U_33
_atom_site_aniso_U_23
_atom_site_aniso_U_13
_atom_site_aniso_U_12
C1 0.0251(11) 0.0209(12) 0.0193(10) 0.0040(9) 0.0012(8) 0.0013(9)
C2 0.0269(11) 0.0203(12) 0.0227(10) -0.0012(9) 0.0017(8) -0.0028(9)
C3 0.0211(11) 0.0255(12) 0.0242(11) 0.0036(9) 0.0007(8) -0.0014(8)
C4 0.0242(11) 0.0273(12) 0.0222(10) 0.0030(9) -0.0011(8) -0.0002(9)
C5 0.0249(11) 0.0250(12) 0.0161(10) 0.0035(9) -0.0015(8) 0.0007(9)
C6 0.0295(11) 0.0209(12) 0.0210(10) -0.0001(9) 0.0001(8) 0.0011(9)
C7 0.0304(12) 0.0228(12) 0.0234(11) 0.0012(9) -0.0035(9) -0.0078(9)
C8 0.0238(11) 0.0278(12) 0.0183(10) 0.0040(9) -0.0021(8) -0.0018(9)
C9 0.0273(11) 0.0257(12) 0.0181(10) -0.0017(9) 0.0003(8) 0.0032(9)
C10 0.0258(11) 0.0209(11) 0.0180(10) 0.0013(9) -0.0034(8) -0.0040(9)
C11 0.0265(12) 0.0409(14) 0.0296(12) 0.0044(10) -0.0009(9) -0.0040(10)
N1 0.0203(9) 0.0185(10) 0.0251(9) 0.0009(7) 0.0003(7) -0.0012(7)
O1 0.0349(9) 0.0249(9) 0.0324(8) -0.0040(7) 0.0067(6) 0.0007(7)

loop_
_atom_type_symbol
_atom_type_description
_atom_type_scat_dispersion_real
_atom_type_scat_dispersion_imag
_atom_type_scat_source
C C 0.0033 0.0016 'International Tables Vol C Tables 4.2.6.8 and 6.1.1.4'
H H 0.0000 0.0000 'International Tables Vol C Tables 4.2.6.8 and 6.1.1.4'
N N 0.0061 0.0033 'International Tables Vol C Tables 4.2.6.8 and 6.1.1.4'
O O 0.0106 0.0060 'International Tables Vol C Tables 4.2.6.8 and 6.1.1.4'

loop_
_geom_angle_atom_site_label_1
_geom_angle_atom_site_label_2
_geom_angle_atom_site_label_3
_geom_angle
_geom_angle_site_symmetry_1
_geom_angle_site_symmetry_3
O1 C1 N1 123.37(17) . .
O1 C1 C2 118.18(17) . 3_766
N1 C1 C2 118.45(17) . 3_766
N1 C2 C1 117.43(16) . 3_766
N1 C2 H2A 107.9 . .
C1 C2 H2A 107.9 3_766 .
N1 C2 H2B 107.9 . .
C1 C2 H2B 107.9 3_766 .
H2A C2 H2B 107.2 . .
N1 C3 C4 111.82(15) . .
N1 C3 H3A 109.3 . .
C4 C3 H3A 109.3 . .
N1 C3 H3B 109.3 . .
C4 C3 H3B 109.3 . .
H3A C3 H3B 107.9 . .
C5 C4 C3 111.23(15) . .
C5 C4 H4A 109.4 . .
C3 C4 H4A 109.4 . .
C5 C4 H4B 109.4 . .
C3 C4 H4B 109.4 . .
H4A C4 H4B 108.0 . .
C10 C5 C6 117.87(17) . .
C10 C5 C4 121.23(18) . .
C6 C5 C4 120.90(17) . .
C7 C6 C5 120.77(18) . .
C7 C6 H6 119.6 . .
C5 C6 H6 119.6 . .
C8 C7 C6 121.61(19) . .
C8 C7 H7 119.2 . .
C6 C7 H7 119.2 . .
C7 C8 C9 117.30(17) . .
C7 C8 C11 121.78(18) . .
C9 C8 C11 120.90(18) . .
C10 C9 C8 121.33(18) . .
C10 C9 H9 119.3 . .
C8 C9 H9 119.3 . .
C9 C10 C5 121.12(18) . .
C9 C10 H10 119.4 . .
C5 C10 H10 119.4 . .
C8 C11 H11A 109.5 . .
C8 C11 H11B 109.5 . .
H11A C11 H11B 109.5 . .
C8 C11 H11C 109.5 . .
H11A C11 H11C 109.5 . .
H11B C11 H11C 109.5 . .
C1 N1 C2 124.10(15) . .
C1 N1 C3 119.51(15) . .
C2 N1 C3 116.25(15) . .

loop_
_geom_bond_atom_site_label_1
_geom_bond_atom_site_label_2
_geom_bond_distance
_geom_bond_site_symmetry_2
C1 O1 1.238(2) .
C1 N1 1.343(2) .
C1 C2 1.500(3) 3_766
C2 N1 1.453(2) .
C2 C1 1.500(3) 3_766
C2 H2A 0.9900 .
C2 H2B 0.9900 .
C3 N1 1.464(2) .
C3 C4 1.526(3) .
C3 H3A 0.9900 .
C3 H3B 0.9900 .
C4 C5 1.507(3) .
C4 H4A 0.9900 .
C4 H4B 0.9900 .
C5 C10 1.388(3) .
C5 C6 1.392(3) .
C6 C7 1.389(3) .
C6 H6 0.9500 .
C7 C8 1.388(3) .
C7 H7 0.9500 .
C8 C9 1.393(3) .
C8 C11 1.505(3) .
C9 C10 1.387(3) .
C9 H9 0.9500 .
C10 H10 0.9500 .
C11 H11A 0.9800 .
C11 H11B 0.9800 .
C11 H11C 0.9800 .
